data_4132899
loop_
_publ_author_name
'Yang, Huajun'
'Zhang, Jiaxu'
'Luo, Min'
'Wang, Wei'
'Lin, Haiping'
'Li, Youyong'
'Li, Dongsheng'
'Feng, Pingyun'
'Wu, Tao'

_publ_section_title
;
 The Largest Supertetrahedral Oxychalcogenide Nanocluster and Its Unique
 Assembly.
;
_journal_issue 36
_journal_name_full 'Journal of the American Chemical Society'
_journal_page_first 11189
_journal_page_last 11192
_journal_paper_doi 10.1021/jacs.8b07349
_journal_volume 140
_journal_year 2018
_chemical_formula_sum 'C9 In35 N0 O15 S48'
_chemical_formula_weight 5905.67
_space_group_crystal_system hexagonal
_space_group_IT_number 194
_space_group_name_Hall '-P 6c 2c'
_space_group_name_H-M_alt 'P 63/m m c'
_audit_creation_method SHELXL-2014/7
_cell_angle_alpha 90
_cell_angle_beta 90
_cell_angle_gamma 120
_cell_formula_units_Z 4
_cell_length_a 24.8037(8)
_cell_length_b 24.8037(8)
_cell_length_c 44.986(3)
_cell_measurement_reflns_used 9757
_cell_measurement_temperature 170(2)
_cell_measurement_theta_max 25.05
_cell_measurement_theta_min 2.33
_cell_volume 23968.5(19)
_computing_structure_refinement 'SHELXL-2014/7 (Sheldrick, 2014)'
_diffrn_ambient_temperature 170(2)
_diffrn_measured_fraction_theta_full 0.996
_diffrn_measured_fraction_theta_max 0.996
_diffrn_measurement_device_type 'CPAD area detector'
_diffrn_radiation_type MoK\a
_diffrn_radiation_wavelength 0.71073
_diffrn_reflns_av_R_equivalents 0.0491
_diffrn_reflns_av_unetI/netI 0.0267
_diffrn_reflns_Laue_measured_fraction_full 0.996
_diffrn_reflns_Laue_measured_fraction_max 0.996
_diffrn_reflns_limit_h_max 23
_diffrn_reflns_limit_h_min -27
_diffrn_reflns_limit_k_max 27
_diffrn_reflns_limit_k_min -26
_diffrn_reflns_limit_l_max 50
_diffrn_reflns_limit_l_min -38
_diffrn_reflns_number 71585
_diffrn_reflns_point_group_measured_fraction_full 0.996
_diffrn_reflns_point_group_measured_fraction_max 0.996
_diffrn_reflns_theta_full 23.290
_diffrn_reflns_theta_max 23.290
_diffrn_reflns_theta_min 2.101
_exptl_absorpt_coefficient_mu 3.724
_exptl_crystal_colour yellow
_exptl_crystal_density_diffrn 1.637
_exptl_crystal_description prism
_exptl_crystal_F_000 10628
_refine_diff_density_max 2.178
_refine_diff_density_min -1.994
_refine_diff_density_rms 0.272
_refine_ls_extinction_method none
_refine_ls_goodness_of_fit_ref 1.142
_refine_ls_hydrogen_treatment undef
_refine_ls_matrix_type full
_refine_ls_number_parameters 214
_refine_ls_number_reflns 6314
_refine_ls_number_restraints 23
_refine_ls_restrained_S_all 1.141
_refine_ls_R_factor_all 0.1150
_refine_ls_R_factor_gt 0.0878
_refine_ls_shift/su_max 0.014
_refine_ls_shift/su_mean 0.000
_refine_ls_structure_factor_coef Fsqd
_refine_ls_weighting_details 'w=1/[\s^2^(Fo^2^)+(0.1453P)^2^+644.3359P] where P=(Fo^2^+2Fc^2^)/3'
_refine_ls_weighting_scheme calc
_refine_ls_wR_factor_gt 0.2804
_refine_ls_wR_factor_ref 0.3154
_reflns_Friedel_coverage 0.000
_reflns_number_gt 4719
_reflns_number_total 6314
_reflns_threshold_expression 'I > 2\s(I)'
_cod_data_source_file ja8b07349_si_002.cif
_cod_data_source_block IOS-1
_cod_original_cell_volume 23969(2)
_cod_database_code 4132899
_shelx_shelxl_version_number 2014/7
_shelx_space_group_comment
;
The symmetry employed for this shelxl refinement is uniquely defined
by the following loop, which should always be used as a source of
symmetry information in preference to the above space-group names.
They are only intended as comments.
;

loop_
_space_group_symop_operation_xyz
'x, y, z'
'-y, x-y, z'
'-x+y, -x, z'
'-x, -y, z+1/2'
'y, -x+y, z+1/2'
'x-y, x, z+1/2'
'y, x, -z'
'x-y, -y, -z'
'-x, -x+y, -z'
'-y, -x, -z+1/2'
'-x+y, y, -z+1/2'
'x, x-y, -z+1/2'
'-x, -y, -z'
'y, -x+y, -z'
'x-y, x, -z'
'x, y, -z-1/2'
'-y, x-y, -z-1/2'
'-x+y, -x, -z-1/2'
'-y, -x, z'
'-x+y, y, z'
'x, x-y, z'
'y, x, z-1/2'
'x-y, -y, z-1/2'
'-x, -x+y, z-1/2'

loop_
_atom_site_label
_atom_site_type_symbol
_atom_site_fract_x
_atom_site_fract_y
_atom_site_fract_z
_atom_site_U_iso_or_equiv
_atom_site_adp_type
_atom_site_occupancy
_atom_site_site_symmetry_order
_atom_site_calc_flag
_atom_site_refinement_flags_posn
_atom_site_refinement_flags_adp
_atom_site_refinement_flags_occupancy
_atom_site_disorder_assembly
_atom_site_disorder_group
O4 O 0.2733(4) 0.7267(4) 0.5973(3) 0.047(4) Uani 1 2 d S T P . .
S1 S 0.2788(3) 0.7212(3) 0.3834(3) 0.137(5) Uani 1 2 d S T P . .
O1 O 0.3333 0.6667 0.3166(18) 0.27(5) Uani 1 6 d S T P . .
In1 In 0.3333 0.6667 0.37193(13) 0.138(2) Uani 1 6 d S T P . .
In2 In 0.27900(7) 0.72100(7) 0.43675(6) 0.0976(9) Uani 1 2 d S T P . .
O2 O 0.3333 0.6667 0.5180(7) 0.050(7) Uani 1 6 d S T P . .
S2 S 0.2244(2) 0.7756(2) 0.4505(2) 0.104(3) Uani 1 2 d S T P . .
In3 In 0.22338(5) 0.77662(5) 0.50334(6) 0.0836(7) Uani 1 2 d S T P . .
C3 C 0.038(2) 0.907(2) 0.6596(15) 0.102(9) Uani 0.5 1 d . U P A -1
O8 O -0.0011(16) 0.8561(13) 0.6502(11) 0.120(10) Uani 0.5 1 d . U P A -1
C1 C 0.0174(19) 0.9538(17) 0.6602(13) 0.097(9) Uani 0.5 1 d . U P A -1
C2 C 0.062(2) 1.0172(17) 0.6612(13) 0.091(10) Uani 0.5 1 d . U P A -1
O3 O 0.2419(7) 0.6210(4) 0.5613(4) 0.058(4) Uani 1 2 d S T P . .
S3 S 0.3878(2) 0.7755(4) 0.45626(19) 0.079(2) Uani 1 2 d S T P . .
In4 In 0.17638(4) 0.82362(4) 0.57601(6) 0.0794(7) Uani 1 2 d S T P A .
S4 S 0.1713(2) 0.6674(2) 0.52254(13) 0.0674(14) Uani 1 1 d . . . . .
In5 In 0.13023(5) 0.86977(5) 0.64691(7) 0.0968(9) Uani 1 2 d S T P A .
O5 O 0.3333 0.6667 0.6229(6) 0.042(6) Uani 1 6 d S T P . .
S5 S 0.17150(18) 0.82850(18) 0.5229(2) 0.095(3) Uani 1 2 d S T P . .
In6 In 0.28467(6) 0.87751(6) 0.64893(4) 0.0723(5) Uani 1 1 d . . . . .
O6 O 0.0841(6) 0.9159(6) 0.6618(8) 0.130(10) Uani 1 2 d S T P . .
S6 S 0.12355(19) 0.87645(19) 0.5938(3) 0.122(4) Uani 1 2 d S T P . .
In9 In 0.3333 0.6667 0.57703(7) 0.0454(7) Uani 1 6 d S T P . .
S9 S 0.2327(3) 0.9304(3) 0.6673(2) 0.107(3) Uani 1 1 d . . . . .
In8 In 0.28570(4) 0.71430(4) 0.64278(5) 0.0524(5) Uani 1 2 d S T P . .
S8 S 0.1165(3) 0.55823(14) 0.59511(17) 0.0572(17) Uani 1 2 d S T P . .
In7 In 0.44337(4) 0.88675(9) 0.65079(5) 0.0673(6) Uani 1 2 d S T P . .
S7 S 0.2863(2) 0.8768(2) 0.59354(14) 0.0668(14) Uani 1 1 d . . . . .
In10 In 0.23506(9) 0.61753(4) 0.51233(5) 0.0640(6) Uani 1 2 d S T P . .
S10 S 0.23238(14) 0.76762(14) 0.66707(17) 0.0611(18) Uani 1 2 d S T P . .
In11 In 0.18729(6) 0.66528(5) 0.57674(3) 0.0565(5) Uani 1 1 d . . . . .
S12 S 0.38782(13) 0.7756(3) 0.66819(16) 0.0532(16) Uani 1 2 d S T P . .
S11 S 0.3893(2) 0.9374(3) 0.66813(16) 0.0811(18) Uani 1 1 d . . . . .

loop_
_atom_site_aniso_label
_atom_site_aniso_U_11
_atom_site_aniso_U_22
_atom_site_aniso_U_33
_atom_site_aniso_U_23
_atom_site_aniso_U_13
_atom_site_aniso_U_12
O4 0.027(5) 0.027(5) 0.065(10) 0.010(4) -0.010(4) -0.003(6)
S1 0.170(10) 0.170(10) 0.090(7) 0.017(3) -0.017(3) 0.099(10)
O1 0.31(7) 0.31(7) 0.18(7) 0.000 0.000 0.16(4)
In1 0.159(4) 0.159(4) 0.096(4) 0.000 0.000 0.0797(18)
In2 0.1031(15) 0.1031(15) 0.0896(18) 0.0086(7) -0.0086(7) 0.0537(17)
O2 0.030(8) 0.030(8) 0.09(2) 0.000 0.000 0.015(4)
S2 0.115(6) 0.115(6) 0.100(6) 0.015(3) -0.015(3) 0.072(7)
In3 0.0724(11) 0.0724(11) 0.1126(18) 0.0098(6) -0.0098(6) 0.0412(12)
C3 0.070(17) 0.040(12) 0.20(2) -0.018(14) -0.007(17) 0.033(13)
O8 0.084(18) 0.038(12) 0.24(3) -0.020(16) -0.019(18) 0.032(13)
C1 0.067(17) 0.040(13) 0.19(2) -0.016(14) -0.004(16) 0.034(14)
C2 0.07(2) 0.040(14) 0.17(2) -0.011(16) -0.004(19) 0.031(16)
O3 0.041(9) 0.041(7) 0.092(13) -0.003(4) -0.007(9) 0.021(5)
S3 0.083(4) 0.083(5) 0.071(5) 0.017(4) 0.009(2) 0.041(3)
In4 0.0578(10) 0.0578(10) 0.138(2) 0.0053(6) -0.0053(6) 0.0401(11)
S4 0.057(3) 0.056(3) 0.093(4) 0.000(2) -0.016(3) 0.031(2)
In5 0.0663(12) 0.0663(12) 0.180(3) -0.0061(7) 0.0061(7) 0.0497(12)
O5 0.035(8) 0.035(8) 0.055(15) 0.000 0.000 0.018(4)
S5 0.094(5) 0.094(5) 0.129(7) 0.012(2) -0.012(2) 0.073(6)
In6 0.0482(8) 0.0494(8) 0.1283(14) -0.0092(8) 0.0004(8) 0.0312(7)
O6 0.114(18) 0.114(18) 0.20(3) -0.002(9) 0.002(9) 0.09(2)
S6 0.116(7) 0.116(7) 0.191(11) 0.003(3) -0.003(3) 0.102(7)
In9 0.0332(9) 0.0332(9) 0.0699(19) 0.000 0.000 0.0166(5)
S9 0.068(4) 0.073(4) 0.202(8) -0.039(4) -0.005(4) 0.051(3)
In8 0.0346(7) 0.0346(7) 0.0892(14) -0.0001(4) 0.0001(4) 0.0182(7)
S8 0.035(3) 0.035(2) 0.102(5) 0.0013(16) 0.003(3) 0.0176(16)
In7 0.0422(8) 0.0462(11) 0.1149(17) -0.0098(11) -0.0049(5) 0.0231(5)
S7 0.048(3) 0.041(2) 0.120(4) 0.002(3) 0.001(3) 0.029(2)
In10 0.0530(11) 0.0526(9) 0.0865(15) -0.0034(5) -0.0068(9) 0.0265(6)
S10 0.046(3) 0.046(3) 0.100(5) -0.0058(16) 0.0058(16) 0.029(3)
In11 0.0396(7) 0.0393(7) 0.0913(10) -0.0001(6) -0.0064(6) 0.0203(6)
S12 0.039(2) 0.036(3) 0.084(5) -0.010(3) -0.0050(14) 0.0178(15)
S11 0.056(3) 0.052(3) 0.139(5) -0.032(3) -0.011(3) 0.030(2)

loop_
_atom_type_symbol
_atom_type_description
_atom_type_scat_dispersion_real
_atom_type_scat_dispersion_imag
_atom_type_scat_source
C C 0.0033 0.0016 'International Tables Vol C Tables 4.2.6.8 and 6.1.1.4'
In In -0.7276 1.3100 'International Tables Vol C Tables 4.2.6.8 and 6.1.1.4'
N N 0.0061 0.0033 'International Tables Vol C Tables 4.2.6.8 and 6.1.1.4'
O O 0.0106 0.0060 'International Tables Vol C Tables 4.2.6.8 and 6.1.1.4'
S S 0.1246 0.1234 'International Tables Vol C Tables 4.2.6.8 and 6.1.1.4'

loop_
_geom_angle_atom_site_label_1
_geom_angle_atom_site_label_2
_geom_angle_atom_site_label_3
_geom_angle
_geom_angle_site_symmetry_1
_geom_angle_site_symmetry_3
In11 O4 In11 119.6(7) . 19_665
In11 O4 In8 119.0(4) . .
In11 O4 In8 119.0(4) 19_665 .
In2 S1 In1 102.2(5) . .
S1 In1 S1 115.5(2) . 3_565
S1 In1 S1 115.5(2) . 2_665
S1 In1 S1 115.5(2) 3_565 2_665
S1 In1 O1 102.4(3) . .
S1 In1 O1 102.4(3) 3_565 .
S1 In1 O1 102.4(3) 2_665 .
S1 In2 S2 104.6(4) . .
S1 In2 S3 110.7(3) . 2_665
S2 In2 S3 111.2(2) . 2_665
S1 In2 S3 110.7(3) . .
S2 In2 S3 111.2(2) . .
S3 In2 S3 108.5(4) 2_665 .
In10 O2 In10 118.6(3) 3_565 .
In10 O2 In10 118.6(3) 3_565 2_665
In10 O2 In10 118.6(3) . 2_665
In3 S2 In2 105.9(4) . .
S2 In3 S5 112.7(3) . .
S2 In3 S4 109.6(2) . 19_665
S5 In3 S4 109.19(19) . 19_665
S2 In3 S4 109.6(2) . .
S5 In3 S4 109.2(2) . .
S4 In3 S4 106.3(2) 19_665 .
O6 C3 O8 118(4) . .
O6 C3 C1 126(4) . .
O8 C3 C1 115(4) . .
C2 C1 C3 120(4) . .
In9 O3 In10 113.7(8) . .
In9 O3 In11 112.8(5) . .
In10 O3 In11 106.0(5) . .
In9 O3 In11 112.8(5) . 21_565
In10 O3 In11 106.0(5) . 21_565
In11 O3 In11 105.0(7) . 21_565
In2 S3 In2 108.2(4) . 3_565
In2 S3 In10 107.9(2) . 3_565
In2 S3 In10 107.9(2) 3_565 3_565
S5 In4 S6 104.4(4) . .
S5 In4 S7 111.01(19) . 19_665
S6 In4 S7 110.9(2) . 19_665
S5 In4 S7 111.01(19) . .
S6 In4 S7 110.9(2) . .
S7 In4 S7 108.7(2) 19_665 .
In11 S4 In10 91.26(18) . .
In11 S4 In3 111.2(2) . .
In10 S4 In3 111.2(2) . .
O6 In5 S9 103.4(5) . .
O6 In5 S9 103.4(5) . 19_665
S9 In5 S9 115.2(4) . 19_665
O6 In5 S6 101.9(10) . .
S9 In5 S6 115.1(2) . .
S9 In5 S6 115.1(2) 19_665 .
In9 O5 In8 113.7(6) . .
In9 O5 In8 113.7(6) . 3_565
In8 O5 In8 105.0(7) . 3_565
In9 O5 In8 113.7(6) . 2_665
In8 O5 In8 105.0(7) . 2_665
In8 O5 In8 105.0(7) 3_565 2_665
In4 S5 In3 106.6(3) . .
S9 In6 S11 104.3(2) . .
S9 In6 S7 111.3(3) . .
S11 In6 S7 110.2(2) . .
S9 In6 S10 110.9(2) . .
S11 In6 S10 111.5(2) . .
S7 In6 S10 108.7(2) . .
C3 O6 In5 133(3) . .
In4 S6 In5 102.5(4) . .
O5 In9 O3 109.9(5) . .
O5 In9 O3 109.9(5) . 3_565
O3 In9 O3 109.1(5) . 3_565
O5 In9 O3 109.9(5) . 2_665
O3 In9 O3 109.1(5) . 2_665
O3 In9 O3 109.1(5) 3_565 2_665
In5 S9 In6 102.5(2) . .
O4 In8 O5 80.9(7) . .
O4 In8 S12 122.2(2) . 2_665
O5 In8 S12 82.0(4) . 2_665
O4 In8 S12 122.2(2) . .
O5 In8 S12 82.0(4) . .
S12 In8 S12 109.2(3) 2_665 .
O4 In8 S10 100.9(5) . .
O5 In8 S10 178.2(6) . .
S12 In8 S10 96.90(16) 2_665 .
S12 In8 S10 96.90(16) . .
In11 S8 In11 91.5(2) 21_565 .
In11 S8 In7 110.5(2) 21_565 2_665
In11 S8 In7 110.5(2) . 2_665
S11 In7 S11 111.6(3) 20 .
S11 In7 S8 109.9(2) 20 3_565
S11 In7 S8 109.9(2) . 3_565
S11 In7 S12 109.38(18) 20 .
S11 In7 S12 109.38(19) . .
S8 In7 S12 106.6(2) 3_565 .
In4 S7 In6 107.7(2) . .
In4 S7 In11 108.03(19) . 19_665
In6 S7 In11 108.4(2) . 19_665
O2 In10 O3 79.3(9) . .
O2 In10 S4 121.6(3) . .
O3 In10 S4 81.5(3) . .
O2 In10 S4 121.6(3) . 21_565
O3 In10 S4 81.5(3) . 21_565
S4 In10 S4 109.1(2) . 21_565
O2 In10 S3 102.1(8) . 2_665
O3 In10 S3 178.7(5) . 2_665
S4 In10 S3 97.72(18) . 2_665
S4 In10 S3 97.72(19) 21_565 2_665
In6 S10 In6 107.2(3) 19_665 .
In6 S10 In8 107.8(2) 19_665 .
In6 S10 In8 107.8(2) . .
O4 In11 O3 81.3(6) . .
O4 In11 S4 122.0(4) . .
O3 In11 S4 81.3(5) . .
O4 In11 S8 123.0(4) . .
O3 In11 S8 81.8(4) . .
S4 In11 S8 108.4(2) . .
O4 In11 S7 100.0(5) . 19_665
O3 In11 S7 178.7(4) . 19_665
S4 In11 S7 97.91(19) . 19_665
S8 In11 S7 97.55(16) . 19_665
In8 S12 In8 90.9(2) . 3_565
In8 S12 In7 111.1(2) . .
In8 S12 In7 111.1(2) 3_565 .
In7 S11 In6 105.9(2) . .

loop_
_geom_bond_atom_site_label_1
_geom_bond_atom_site_label_2
_geom_bond_distance
_geom_bond_site_symmetry_2
O4 In11 2.115(7) .
O4 In11 2.115(7) 19_665
O4 In8 2.116(15) .
S1 In2 2.399(12) .
S1 In1 2.401(14) .
O1 In1 2.49(8) .
In1 S1 2.401(14) 3_565
In1 S1 2.401(14) 2_665
In2 S2 2.424(11) .
In2 S3 2.496(6) 2_665
In2 S3 2.496(6) .
O2 In10 2.126(4) 3_565
O2 In10 2.126(4) .
O2 In10 2.126(4) 2_665
S2 In3 2.376(11) .
In3 S5 2.397(9) .
In3 S4 2.500(5) 19_665
In3 S4 2.500(5) .
C3 O6 1.06(5) .
C3 O8 1.21(6) .
C3 C1 1.49(6) .
C1 C2 1.40(6) .
O3 In9 2.088(16) .
O3 In10 2.207(19) .
O3 In11 2.240(11) .
O3 In11 2.240(11) 21_565
S3 In2 2.496(5) 3_565
S3 In10 2.532(8) 3_565
In4 S5 2.397(10) .
In4 S6 2.406(9) .
In4 S7 2.489(5) 19_665
In4 S7 2.489(5) .
S4 In11 2.475(6) .
S4 In10 2.492(5) .
In5 O6 2.09(3) .
In5 S9 2.395(7) .
In5 S9 2.395(7) 19_665
In5 S6 2.408(14) .
O5 In9 2.06(3) .
O5 In8 2.234(10) .
O5 In8 2.234(10) 3_565
O5 In8 2.234(10) 2_665
In6 S9 2.401(6) .
In6 S11 2.414(6) .
In6 S7 2.492(7) .
In6 S10 2.498(4) .
In9 O3 2.088(16) 3_565
In9 O3 2.088(16) 2_665
In8 S12 2.487(4) 2_665
In8 S12 2.487(5) .
In8 S10 2.538(6) .
S8 In11 2.481(5) 21_565
S8 In11 2.481(5) .
S8 In7 2.506(8) 2_665
In7 S11 2.382(5) 20
In7 S11 2.382(5) .
In7 S8 2.506(8) 3_565
In7 S12 2.512(6) .
S7 In11 2.540(5) 19_665
In10 S4 2.492(5) 21_565
In10 S3 2.532(8) 2_665
S10 In6 2.498(4) 19_665
In11 S7 2.540(5) 19_665
S12 In8 2.487(4) 3_565
